data_4000937
loop_
_publ_author_name
'Becht, Gregory A.'
'Vaughey, John T.'
'Hwu, Shiou-Jyh'

_publ_section_title
;
 Ag3Fe(VO4)2and AgFeV2O7: Synthesis, Structure, and Electrochemical
 Characteristics of Two New Silver Iron(III) Vanadates&#x2020;
;
_journal_issue 3
_journal_name_full 'Chemistry of Materials'
_journal_page_first 1149
_journal_paper_doi 10.1021/cm9024342
_journal_volume 22
_journal_year 2010
_chemical_formula_sum 'Ag6 Fe2 O16 V4'
_chemical_formula_weight 1218.68
_chemical_name_systematic
; 
 ? 
;
_space_group_IT_number 15
_symmetry_space_group_name_Hall '-C 2yc'
_symmetry_space_group_name_H-M 'C 1 2/c 1'
_atom_sites_solution_hydrogens none
_atom_sites_solution_primary direct
_atom_sites_solution_secondary difmap
_audit_creation_method SHELXL-97
_cell_angle_alpha 90.00
_cell_angle_beta 93.80(3)
_cell_angle_gamma 90.00
_cell_formula_units_Z 2
_cell_length_a 9.768(2)
_cell_length_b 5.1552(10)
_cell_length_c 14.316(3)
_cell_measurement_reflns_used 2843
_cell_measurement_temperature 293(2)
_cell_measurement_theta_max 26.3732
_cell_measurement_theta_min 2.8529
_cell_volume 719.3(3)
_computing_structure_refinement 'SHELXL-97 (Sheldrick, 1997)'
_computing_structure_solution 'SHELXS-97 (Sheldrick, 1990)'
_diffrn_ambient_temperature 293(2)
_diffrn_measured_fraction_theta_full 1.000
_diffrn_measured_fraction_theta_max 1.000
_diffrn_measurement_device_type molybdenum
_diffrn_measurement_method dtprofit.ref
_diffrn_radiation_monochromator graphite
_diffrn_radiation_source 'fine-focus sealed tube'
_diffrn_radiation_type MoK\a
_diffrn_radiation_wavelength 0.71073
_diffrn_reflns_av_R_equivalents 0.0367
_diffrn_reflns_av_sigmaI/netI 0.0251
_diffrn_reflns_limit_h_max 11
_diffrn_reflns_limit_h_min -11
_diffrn_reflns_limit_k_max 6
_diffrn_reflns_limit_k_min -5
_diffrn_reflns_limit_l_max 16
_diffrn_reflns_limit_l_min -16
_diffrn_reflns_number 2843
_diffrn_reflns_theta_full 25.00
_diffrn_reflns_theta_max 25.00
_diffrn_reflns_theta_min 2.85
_exptl_absorpt_coefficient_mu 11.535
_exptl_absorpt_correction_T_max 1.0000
_exptl_absorpt_correction_T_min 0.7814
_exptl_absorpt_correction_type multi-scan
_exptl_crystal_colour red
_exptl_crystal_density_diffrn 5.626
_exptl_crystal_density_method 'not measured'
_exptl_crystal_description plate
_exptl_crystal_F_000 554
_exptl_crystal_size_max 0.39
_exptl_crystal_size_mid 0.26
_exptl_crystal_size_min 0.24
_refine_diff_density_max 1.318
_refine_diff_density_min -1.276
_refine_diff_density_rms 0.236
_refine_ls_extinction_coef 0.0012(2)
_refine_ls_extinction_expression Fc^*^=kFc[1+0.001xFc^2^\l^3^/sin(2\q)]^-1/4^
_refine_ls_extinction_method SHELXL
_refine_ls_goodness_of_fit_ref 1.119
_refine_ls_hydrogen_treatment none
_refine_ls_matrix_type full
_refine_ls_number_parameters 67
_refine_ls_number_reflns 634
_refine_ls_number_restraints 0
_refine_ls_restrained_S_all 1.119
_refine_ls_R_factor_all 0.0416
_refine_ls_R_factor_gt 0.0316
_refine_ls_shift/su_max 0.000
_refine_ls_shift/su_mean 0.000
_refine_ls_structure_factor_coef Fsqd
_refine_ls_weighting_details 'calc w=1/[\s^2^(Fo^2^)+(0.0490P)^2^+0.0000P] where P=(Fo^2^+2Fc^2^)/3'
_refine_ls_weighting_scheme calc
_refine_ls_wR_factor_gt 0.0784
_refine_ls_wR_factor_ref 0.0868
_reflns_number_gt 518
_reflns_number_total 634
_reflns_threshold_expression >2sigma(I)
_cod_data_source_file cm9024342_si_002.cif
_cod_data_source_block cd6692
_cod_original_cell_volume 719.3(2)
_cod_original_sg_symbol_H-M C2/c
_cod_database_code 4000937

loop_
_symmetry_equiv_pos_as_xyz
'x, y, z'
'-x, y, -z+1/2'
'x+1/2, y+1/2, z'
'-x+1/2, y+1/2, -z+1/2'
'-x, -y, -z'
'x, -y, z-1/2'
'-x+1/2, -y+1/2, -z'
'x+1/2, -y+1/2, z-1/2'

loop_
_atom_site_label
_atom_site_type_symbol
_atom_site_fract_x
_atom_site_fract_y
_atom_site_fract_z
_atom_site_U_iso_or_equiv
_atom_site_adp_type
_atom_site_occupancy
_atom_site_symmetry_multiplicity
_atom_site_calc_flag
_atom_site_refinement_flags
Ag1 Ag 1.0000 0.04311(18) 0.7500 0.0295(3) Uani 1 2 d S
Ag2 Ag 0.83914(6) 0.55752(12) 0.85988(5) 0.0227(3) Uani 1 1 d .
Fe Fe 1.0000 0.0000 0.5000 0.0112(4) Uani 1 2 d S
V V 0.66777(12) 1.0361(2) 0.89338(9) 0.0101(4) Uani 1 1 d .
O1 O 0.6669(5) 0.8824(13) 0.7899(4) 0.0224(13) Uani 1 1 d .
O2 O 0.6074(5) 0.8204(10) 0.9703(3) 0.0153(11) Uani 1 1 d .
O3 O 0.5604(5) 1.3097(10) 0.8854(3) 0.0151(11) Uani 1 1 d .
O4 O 0.8361(4) 1.1267(11) 0.9249(4) 0.0158(11) Uani 1 1 d .

loop_
_atom_site_aniso_label
_atom_site_aniso_U_11
_atom_site_aniso_U_22
_atom_site_aniso_U_33
_atom_site_aniso_U_23
_atom_site_aniso_U_13
_atom_site_aniso_U_12
Ag1 0.0443(6) 0.0218(6) 0.0205(6) 0.000 -0.0123(4) 0.000
Ag2 0.0281(4) 0.0178(4) 0.0215(5) -0.0003(3) -0.0027(3) -0.0010(2)
Fe 0.0095(7) 0.0119(7) 0.0120(9) -0.0004(6) -0.0003(6) 0.0003(5)
V 0.0089(6) 0.0111(7) 0.0102(8) 0.0000(5) -0.0001(5) 0.0008(4)
O1 0.030(3) 0.024(3) 0.013(3) 0.000(3) 0.001(2) 0.004(2)
O2 0.013(2) 0.019(3) 0.014(3) 0.001(2) -0.0009(19) 0.006(2)
O3 0.019(2) 0.014(3) 0.012(3) 0.004(2) -0.005(2) 0.006(2)
O4 0.008(2) 0.018(3) 0.021(3) 0.005(2) -0.0009(19) 0.0004(19)

loop_
_atom_type_symbol
_atom_type_description
_atom_type_scat_dispersion_real
_atom_type_scat_dispersion_imag
_atom_type_scat_source
O O 0.0106 0.0060 'International Tables Vol C Tables 4.2.6.8 and 6.1.1.4'
V V 0.3005 0.5294 'International Tables Vol C Tables 4.2.6.8 and 6.1.1.4'
Fe Fe 0.3463 0.8444 'International Tables Vol C Tables 4.2.6.8 and 6.1.1.4'
Ag Ag -0.8971 1.1015 'International Tables Vol C Tables 4.2.6.8 and 6.1.1.4'

loop_
_geom_angle_atom_site_label_1
_geom_angle_atom_site_label_2
_geom_angle_atom_site_label_3
_geom_angle
_geom_angle_site_symmetry_1
_geom_angle_site_symmetry_3
O3 Ag1 O3 117.6(3) 4_636 3_535
O3 Ag1 O1 134.19(17) 4_636 3_545
O3 Ag1 O1 92.72(18) 3_535 3_545
O3 Ag1 O1 92.72(18) 4_636 4_646
O3 Ag1 O1 134.19(17) 3_535 4_646
O1 Ag1 O1 88.1(3) 3_545 4_646
O1 Ag2 O4 89.9(2) 4_646 1_545
O1 Ag2 O3 107.59(18) 4_646 3_545
O4 Ag2 O3 116.77(15) 1_545 3_545
O1 Ag2 O2 166.79(18) 4_646 7_667
O4 Ag2 O2 82.24(17) 1_545 7_667
O3 Ag2 O2 67.26(16) 3_545 7_667
O1 Ag2 O1 85.21(12) 4_646 .
O4 Ag2 O1 137.52(17) 1_545 .
O3 Ag2 O1 104.86(17) 3_545 .
O2 Ag2 O1 107.75(17) 7_667 .
O1 Ag2 V 118.74(15) 4_646 .
O4 Ag2 V 131.82(12) 1_545 .
O3 Ag2 V 91.97(11) 3_545 .
O2 Ag2 V 74.18(11) 7_667 .
O1 Ag2 V 33.58(13) . .
O1 Ag2 V 95.05(13) 4_646 3_545
O4 Ag2 V 87.04(11) 1_545 3_545
O3 Ag2 V 32.93(11) 3_545 3_545
O2 Ag2 V 74.04(11) 7_667 3_545
O1 Ag2 V 135.40(13) . 3_545
V Ag2 V 124.02(4) . 3_545
O1 Ag2 V 80.30(15) 4_646 1_545
O4 Ag2 V 32.10(11) 1_545 1_545
O3 Ag2 V 148.85(11) 3_545 1_545
O2 Ag2 V 98.08(12) 7_667 1_545
O1 Ag2 V 105.82(14) . 1_545
V Ag2 V 110.93(4) . 1_545
V Ag2 V 118.21(4) 3_545 1_545
O4 Fe O4 180.000(1) 6_565 2_746
O4 Fe O2 88.4(2) 6_565 4_646
O4 Fe O2 91.6(2) 2_746 4_646
O4 Fe O2 91.6(2) 6_565 8
O4 Fe O2 88.4(2) 2_746 8
O2 Fe O2 180.0(3) 4_646 8
O4 Fe O3 90.6(2) 6_565 4_636
O4 Fe O3 89.4(2) 2_746 4_636
O2 Fe O3 92.4(2) 4_646 4_636
O2 Fe O3 87.6(2) 8 4_636
O4 Fe O3 89.4(2) 6_565 8_565
O4 Fe O3 90.6(2) 2_746 8_565
O2 Fe O3 87.6(2) 4_646 8_565
O2 Fe O3 92.4(2) 8 8_565
O3 Fe O3 180.000(1) 4_636 8_565
O1 V O2 106.3(3) . .
O1 V O4 107.8(3) . .
O2 V O4 111.8(2) . .
O1 V O3 110.7(3) . .
O2 V O3 109.7(2) . .
O4 V O3 110.6(2) . .
O1 V Ag2 56.52(19) . .
O2 V Ag2 77.84(16) . .
O4 V Ag2 74.79(18) . .
O3 V Ag2 167.10(17) . .
O1 V Ag2 86.43(18) . 3_455
O2 V Ag2 74.50(16) . 3_455
O4 V Ag2 161.14(19) . 3_455
O3 V Ag2 51.48(16) . 3_455
Ag2 V Ag2 124.02(4) . 3_455
O1 V Ag2 103.6(2) . 1_565
O2 V Ag2 148.21(18) . 1_565
O4 V Ag2 47.37(18) . 1_565
O3 V Ag2 68.52(16) . 1_565
Ag2 V Ag2 110.93(4) . 1_565
Ag2 V Ag2 118.21(4) 3_455 1_565
V O1 Ag2 129.0(3) . 4_656
V O1 Ag1 120.7(3) . 3_455
Ag2 O1 Ag1 95.0(2) 4_656 3_455
V O1 Ag2 89.9(2) . .
Ag2 O1 Ag2 126.7(2) 4_656 .
Ag1 O1 Ag2 92.0(2) 3_455 .
V O2 Fe 151.8(3) . 4_656
V O2 Ag2 113.7(3) . 7_667
Fe O2 Ag2 94.46(19) 4_656 7_667
V O3 Fe 122.6(3) . 4_666
V O3 Ag1 126.0(3) . 3_465
Fe O3 Ag1 110.6(2) 4_666 3_465
V O3 Ag2 95.6(2) . 3_455
Fe O3 Ag2 94.22(18) 4_666 3_455
Ag1 O3 Ag2 88.75(15) 3_465 3_455
V O4 Fe 140.3(3) . 2_766
V O4 Ag2 100.5(2) . 1_565
Fe O4 Ag2 118.9(2) 2_766 1_565

loop_
_geom_bond_atom_site_label_1
_geom_bond_atom_site_label_2
_geom_bond_distance
_geom_bond_site_symmetry_2
Ag1 O3 2.324(5) 4_636
Ag1 O3 2.324(5) 3_535
Ag1 O1 2.433(6) 3_545
Ag1 O1 2.433(6) 4_646
Ag2 O1 2.323(6) 4_646
Ag2 O4 2.409(5) 1_545
Ag2 O3 2.528(5) 3_545
Ag2 O2 2.533(5) 7_667
Ag2 O1 2.533(6) .
Ag2 V 3.0372(14) .
Ag2 V 3.2160(15) 3_545
Ag2 V 3.2195(14) 1_545
Fe O4 1.979(5) 6_565
Fe O4 1.979(5) 2_746
Fe O2 2.017(5) 4_646
Fe O2 2.017(5) 8
Fe O3 2.032(5) 4_636
Fe O3 2.032(5) 8_565
V O1 1.680(6) .
V O2 1.697(5) .
V O4 1.740(5) .
V O3 1.757(5) .
V Ag2 3.2160(15) 3_455
V Ag2 3.2195(14) 1_565
O1 Ag2 2.323(6) 4_656
O1 Ag1 2.433(6) 3_455
O2 Fe 2.017(5) 4_656
O2 Ag2 2.533(5) 7_667
O3 Fe 2.032(5) 4_666
O3 Ag1 2.324(5) 3_465
O3 Ag2 2.528(5) 3_455
O4 Fe 1.979(5) 2_766
O4 Ag2 2.409(5) 1_565
